data_4026573
loop_
_publ_author_name
'Yao-Zong Liu'
'Jie Zhang'
'Peng-Fei Xu'
'Yong-Chun Luo'

_publ_section_title
;
 Organocatalytic Asymmetric Michael Addition of 1-Acetylindolin-3-ones to
 \a,\b-Unsaturated Aldehydes: Synthesis of 2-Substituted Indolin-3-ones
;
_journal_name_full 'Journal of Organic Chemistry'
_journal_page_first 7551
_journal_page_last 7555
_journal_paper_doi 10.1021/jo201123p
_journal_volume 76
_journal_year 2011
_chemical_formula_sum 'C19 H16 Br N O3'
_chemical_formula_weight 386.24
_chemical_name_systematic
; 
 ? 
;
_space_group_IT_number 2
_symmetry_cell_setting triclinic
_symmetry_space_group_name_Hall '-P 1'
_symmetry_space_group_name_H-M 'P -1'
_atom_sites_solution_hydrogens geom
_atom_sites_solution_primary direct
_atom_sites_solution_secondary difmap
_audit_creation_method SHELXL-97
_cell_angle_alpha 82.408(12)
_cell_angle_beta 80.410(13)
_cell_angle_gamma 77.913(14)
_cell_formula_units_Z 2
_cell_length_a 8.663(11)
_cell_length_b 9.218(11)
_cell_length_c 12.471(15)
_cell_measurement_reflns_used 1560
_cell_measurement_temperature 296(2)
_cell_measurement_theta_max 22.36
_cell_measurement_theta_min 2.27
_cell_volume 955(2)
_computing_cell_refinement 'Bruker SAINT'
_computing_data_collection 'Bruker APEX2'
_computing_data_reduction 'Bruker SAINT'
_computing_molecular_graphics 'Bruker SHELXTL'
_computing_publication_material 'Bruker SHELXTL'
_computing_structure_refinement 'SHELXL-97 (Sheldrick, 2008)'
_computing_structure_solution 'SHELXS-97 (Sheldrick, 2008)'
_diffrn_ambient_temperature 296(2)
_diffrn_measured_fraction_theta_full 0.982
_diffrn_measured_fraction_theta_max 0.982
_diffrn_measurement_device_type 'Bruker APEX-II CCD'
_diffrn_measurement_method '\f and \w scans'
_diffrn_radiation_monochromator graphite
_diffrn_radiation_source 'fine-focus sealed tube'
_diffrn_radiation_type MoK\a
_diffrn_radiation_wavelength 0.71073
_diffrn_reflns_av_R_equivalents 0.0396
_diffrn_reflns_av_sigmaI/netI 0.0798
_diffrn_reflns_limit_h_max 10
_diffrn_reflns_limit_h_min -10
_diffrn_reflns_limit_k_max 11
_diffrn_reflns_limit_k_min -10
_diffrn_reflns_limit_l_max 15
_diffrn_reflns_limit_l_min -15
_diffrn_reflns_number 6870
_diffrn_reflns_theta_full 25.50
_diffrn_reflns_theta_max 25.50
_diffrn_reflns_theta_min 2.27
_exptl_absorpt_coefficient_mu 2.166
_exptl_absorpt_correction_T_max 0.6472
_exptl_absorpt_correction_T_min 0.6135
_exptl_absorpt_correction_type multi-scan
_exptl_absorpt_process_details SADABS
_exptl_crystal_colour colorless
_exptl_crystal_density_diffrn 1.343
_exptl_crystal_description block
_exptl_crystal_F_000 392
_exptl_crystal_size_max 0.25
_exptl_crystal_size_mid 0.23
_exptl_crystal_size_min 0.22
_refine_diff_density_max 0.635
_refine_diff_density_min -0.585
_refine_diff_density_rms 0.071
_refine_ls_extinction_method none
_refine_ls_goodness_of_fit_ref 1.027
_refine_ls_hydrogen_treatment constr
_refine_ls_matrix_type full
_refine_ls_number_parameters 219
_refine_ls_number_reflns 3499
_refine_ls_number_restraints 0
_refine_ls_restrained_S_all 1.027
_refine_ls_R_factor_all 0.1165
_refine_ls_R_factor_gt 0.0538
_refine_ls_shift/su_max 0.000
_refine_ls_shift/su_mean 0.000
_refine_ls_structure_factor_coef Fsqd
_refine_ls_weighting_details 'calc w=1/[\s^2^(Fo^2^)+(0.0543P)^2^+0.5917P] where P=(Fo^2^+2Fc^2^)/3'
_refine_ls_weighting_scheme calc
_refine_ls_wR_factor_gt 0.1157
_refine_ls_wR_factor_ref 0.1368
_reflns_number_gt 1980
_reflns_number_total 3499
_reflns_threshold_expression >2sigma(I)
_cod_data_source_file jo201123p_si_002.cif
_cod_data_source_block p-1
_cod_database_code 4026573

loop_
_symmetry_equiv_pos_as_xyz
'x, y, z'
'-x, -y, -z'

loop_
_atom_site_label
_atom_site_type_symbol
_atom_site_fract_x
_atom_site_fract_y
_atom_site_fract_z
_atom_site_U_iso_or_equiv
_atom_site_adp_type
_atom_site_occupancy
_atom_site_symmetry_multiplicity
_atom_site_calc_flag
_atom_site_refinement_flags
Br1 Br 0.42968(10) 0.23839(7) 1.12135(4) 0.0860(3) Uani 1 1 d .
C1 C 0.6484(5) 0.1576(4) 0.5657(3) 0.0290(10) Uani 1 1 d .
H1 H 0.6289 0.0622 0.6047 0.035 Uiso 1 1 calc R
C2 C 0.6186(5) 0.1739(5) 0.4463(3) 0.0315(10) Uani 1 1 d .
C3 C 0.7379(5) 0.2692(5) 0.3918(3) 0.0324(10) Uani 1 1 d .
C4 C 0.7475(6) 0.3474(5) 0.2899(4) 0.0437(12) Uani 1 1 d .
H4 H 0.6714 0.3504 0.2447 0.052 Uiso 1 1 calc R
C5 C 0.8730(7) 0.4212(6) 0.2565(4) 0.0594(15) Uani 1 1 d .
H5 H 0.8810 0.4761 0.1883 0.071 Uiso 1 1 calc R
C6 C 0.9869(6) 0.4144(6) 0.3234(5) 0.0588(15) Uani 1 1 d .
H6 H 1.0710 0.4643 0.2991 0.071 Uiso 1 1 calc R
C7 C 0.9789(6) 0.3359(5) 0.4248(4) 0.0481(13) Uani 1 1 d .
H7 H 1.0557 0.3324 0.4695 0.058 Uiso 1 1 calc R
C8 C 0.8534(5) 0.2622(5) 0.4585(3) 0.0349(11) Uani 1 1 d .
C9 C 0.5338(5) 0.2926(5) 0.6157(3) 0.0311(10) Uani 1 1 d .
H9 H 0.5830 0.3801 0.5916 0.037 Uiso 1 1 calc R
C10 C 0.5064(5) 0.2777(5) 0.7394(3) 0.0334(10) Uani 1 1 d .
C11 C 0.5771(6) 0.3602(5) 0.7955(4) 0.0442(12) Uani 1 1 d .
H11 H 0.6393 0.4259 0.7567 0.053 Uiso 1 1 calc R
C12 C 0.5562(6) 0.3458(5) 0.9086(4) 0.0547(14) Uani 1 1 d .
H12 H 0.6059 0.4002 0.9454 0.066 Uiso 1 1 calc R
C13 C 0.4625(7) 0.2517(5) 0.9662(4) 0.0530(14) Uani 1 1 d .
C14 C 0.3913(7) 0.1695(6) 0.9131(4) 0.0658(16) Uani 1 1 d .
H14 H 0.3271 0.1060 0.9528 0.079 Uiso 1 1 calc R
C15 C 0.4149(6) 0.1806(5) 0.8002(4) 0.0548(14) Uani 1 1 d .
H15 H 0.3687 0.1221 0.7644 0.066 Uiso 1 1 calc R
C16 C 0.3864(5) 0.3136(5) 0.5581(3) 0.0338(10) Uani 1 1 d .
H16A H 0.3096 0.2569 0.5994 0.041 Uiso 1 1 calc R
H16B H 0.3357 0.4179 0.5501 0.041 Uiso 1 1 calc R
C17 C 0.4466(5) 0.2577(5) 0.4486(3) 0.0336(11) Uani 1 1 d .
C18 C 0.9230(6) 0.1008(5) 0.6254(4) 0.0432(12) Uani 1 1 d .
C19 C 0.8656(7) -0.0007(6) 0.7201(4) 0.0640(15) Uani 1 1 d .
H19A H 0.7856 0.0562 0.7692 0.096 Uiso 1 1 calc R
H19B H 0.9535 -0.0493 0.7578 0.096 Uiso 1 1 calc R
H19C H 0.8210 -0.0742 0.6943 0.096 Uiso 1 1 calc R
N1 N 0.8160(4) 0.1731(4) 0.5585(3) 0.0336(9) Uani 1 1 d .
O1 O 0.3733(4) 0.2735(4) 0.3728(3) 0.0600(10) Uani 1 1 d .
O2 O 0.6361(3) 0.0400(3) 0.3975(2) 0.0407(8) Uani 1 1 d .
H2 H 0.7309 0.0016 0.3864 0.061 Uiso 1 1 calc R
O3 O 1.0620(4) 0.1195(4) 0.6056(3) 0.0619(10) Uani 1 1 d .

loop_
_atom_site_aniso_label
_atom_site_aniso_U_11
_atom_site_aniso_U_22
_atom_site_aniso_U_33
_atom_site_aniso_U_23
_atom_site_aniso_U_13
_atom_site_aniso_U_12
Br1 0.1590(8) 0.0750(5) 0.0332(3) -0.0071(3) -0.0043(3) -0.0497(4)
C1 0.025(2) 0.030(2) 0.034(2) -0.0060(19) -0.0068(19) -0.007(2)
C2 0.027(3) 0.039(3) 0.034(2) -0.011(2) -0.006(2) -0.011(2)
C3 0.028(3) 0.036(3) 0.036(2) -0.010(2) -0.004(2) -0.007(2)
C4 0.040(3) 0.049(3) 0.040(3) -0.002(2) -0.003(2) -0.007(3)
C5 0.059(4) 0.059(4) 0.051(3) 0.007(3) 0.007(3) -0.012(3)
C6 0.042(3) 0.066(4) 0.068(4) -0.002(3) 0.012(3) -0.027(3)
C7 0.034(3) 0.051(3) 0.063(3) -0.010(3) -0.006(3) -0.017(3)
C8 0.030(3) 0.036(3) 0.040(3) -0.012(2) -0.002(2) -0.005(2)
C9 0.033(3) 0.032(2) 0.030(2) -0.0042(18) -0.004(2) -0.010(2)
C10 0.032(3) 0.033(3) 0.035(2) -0.008(2) 0.000(2) -0.006(2)
C11 0.053(3) 0.045(3) 0.039(3) -0.011(2) -0.001(2) -0.018(3)
C12 0.078(4) 0.056(3) 0.041(3) -0.012(3) -0.015(3) -0.027(3)
C13 0.090(4) 0.045(3) 0.027(2) -0.006(2) -0.005(3) -0.020(3)
C14 0.104(5) 0.065(4) 0.040(3) -0.006(3) 0.003(3) -0.051(4)
C15 0.077(4) 0.057(3) 0.042(3) -0.006(2) -0.006(3) -0.039(3)
C16 0.034(3) 0.032(2) 0.035(2) -0.0061(19) -0.002(2) -0.005(2)
C17 0.024(3) 0.045(3) 0.032(2) -0.003(2) -0.003(2) -0.011(2)
C18 0.036(3) 0.041(3) 0.055(3) -0.017(2) -0.015(3) 0.002(2)
C19 0.063(4) 0.068(4) 0.059(3) 0.005(3) -0.020(3) -0.005(3)
N1 0.024(2) 0.043(2) 0.037(2) -0.0056(17) -0.0095(17) -0.0098(18)
O1 0.037(2) 0.102(3) 0.040(2) -0.0163(18) -0.0127(17) 0.0004(19)
O2 0.0305(17) 0.0464(19) 0.0508(19) -0.0240(15) -0.0056(16) -0.0083(15)
O3 0.033(2) 0.063(2) 0.092(3) 0.000(2) -0.028(2) -0.0045(19)

loop_
_atom_type_symbol
_atom_type_description
_atom_type_scat_dispersion_real
_atom_type_scat_dispersion_imag
_atom_type_scat_source
C C 0.0033 0.0016 'International Tables Vol C Tables 4.2.6.8 and 6.1.1.4'
H H 0.0000 0.0000 'International Tables Vol C Tables 4.2.6.8 and 6.1.1.4'
N N 0.0061 0.0033 'International Tables Vol C Tables 4.2.6.8 and 6.1.1.4'
O O 0.0106 0.0060 'International Tables Vol C Tables 4.2.6.8 and 6.1.1.4'
Br Br -0.2901 2.4595 'International Tables Vol C Tables 4.2.6.8 and 6.1.1.4'

loop_
_geom_angle_atom_site_label_1
_geom_angle_atom_site_label_2
_geom_angle_atom_site_label_3
_geom_angle
N1 C1 C2 104.5(3)
N1 C1 C9 110.7(3)
C2 C1 C9 104.5(3)
N1 C1 H1 112.2
C2 C1 H1 112.2
C9 C1 H1 112.2
O2 C2 C3 112.9(3)
O2 C2 C17 109.0(3)
C3 C2 C17 112.4(3)
O2 C2 C1 116.5(3)
C3 C2 C1 101.1(3)
C17 C2 C1 104.5(3)
C4 C3 C8 120.9(4)
C4 C3 C2 129.1(4)
C8 C3 C2 109.9(4)
C3 C4 C5 118.2(4)
C3 C4 H4 120.9
C5 C4 H4 120.9
C4 C5 C6 120.6(5)
C4 C5 H5 119.7
C6 C5 H5 119.7
C7 C6 C5 121.6(5)
C7 C6 H6 119.2
C5 C6 H6 119.2
C6 C7 C8 118.0(4)
C6 C7 H7 121.0
C8 C7 H7 121.0
C7 C8 C3 120.7(4)
C7 C8 N1 129.8(4)
C3 C8 N1 109.4(4)
C10 C9 C16 117.0(4)
C10 C9 C1 114.1(3)
C16 C9 C1 103.9(3)
C10 C9 H9 107.1
C16 C9 H9 107.1
C1 C9 H9 107.1
C11 C10 C15 117.9(4)
C11 C10 C9 119.9(4)
C15 C10 C9 122.2(4)
C10 C11 C12 120.8(4)
C10 C11 H11 119.6
C12 C11 H11 119.6
C13 C12 C11 120.0(4)
C13 C12 H12 120.0
C11 C12 H12 120.0
C14 C13 C12 120.5(4)
C14 C13 Br1 120.2(4)
C12 C13 Br1 119.3(4)
C13 C14 C15 119.8(5)
C13 C14 H14 120.1
C15 C14 H14 120.1
C14 C15 C10 121.1(4)
C14 C15 H15 119.5
C10 C15 H15 119.5
C17 C16 C9 105.6(3)
C17 C16 H16A 110.6
C9 C16 H16A 110.6
C17 C16 H16B 110.6
C9 C16 H16B 110.6
H16A C16 H16B 108.8
O1 C17 C16 126.5(4)
O1 C17 C2 123.8(4)
C16 C17 C2 109.7(3)
O3 C18 N1 119.8(5)
O3 C18 C19 122.6(4)
N1 C18 C19 117.7(4)
C18 C19 H19A 109.5
C18 C19 H19B 109.5
H19A C19 H19B 109.5
C18 C19 H19C 109.5
H19A C19 H19C 109.5
H19B C19 H19C 109.5
C18 N1 C8 125.2(4)
C18 N1 C1 127.2(4)
C8 N1 C1 107.1(3)
C2 O2 H2 109.5

loop_
_geom_bond_atom_site_label_1
_geom_bond_atom_site_label_2
_geom_bond_distance
Br1 C13 1.899(5)
C1 N1 1.476(5)
C1 C2 1.536(5)
C1 C9 1.551(6)
C1 H1 0.9800
C2 O2 1.416(5)
C2 C3 1.513(6)
C2 C17 1.525(6)
C3 C4 1.375(6)
C3 C8 1.391(6)
C4 C5 1.379(7)
C4 H4 0.9300
C5 C6 1.382(7)
C5 H5 0.9300
C6 C7 1.370(7)
C6 H6 0.9300
C7 C8 1.379(6)
C7 H7 0.9300
C8 N1 1.428(5)
C9 C10 1.514(6)
C9 C16 1.533(6)
C9 H9 0.9800
C10 C11 1.386(6)
C10 C15 1.386(6)
C11 C12 1.384(6)
C11 H11 0.9300
C12 C13 1.365(7)
C12 H12 0.9300
C13 C14 1.362(6)
C14 C15 1.382(7)
C14 H14 0.9300
C15 H15 0.9300
C16 C17 1.497(6)
C16 H16A 0.9700
C16 H16B 0.9700
C17 O1 1.201(5)
C18 O3 1.232(5)
C18 N1 1.360(5)
C18 C19 1.491(7)
C19 H19A 0.9600
C19 H19B 0.9600
C19 H19C 0.9600
O2 H2 0.8200

loop_
_geom_torsion_atom_site_label_1
_geom_torsion_atom_site_label_2
_geom_torsion_atom_site_label_3
_geom_torsion_atom_site_label_4
_geom_torsion
N1 C1 C2 O2 95.8(4)
C9 C1 C2 O2 -147.8(3)
N1 C1 C2 C3 -27.0(4)
C9 C1 C2 C3 89.4(4)
N1 C1 C2 C17 -143.9(3)
C9 C1 C2 C17 -27.5(4)
O2 C2 C3 C4 69.6(6)
C17 C2 C3 C4 -54.2(6)
C1 C2 C3 C4 -165.1(4)
O2 C2 C3 C8 -106.5(4)
C17 C2 C3 C8 129.7(4)
C1 C2 C3 C8 18.7(4)
C8 C3 C4 C5 -1.3(7)
C2 C3 C4 C5 -177.0(4)
C3 C4 C5 C6 1.0(7)
C4 C5 C6 C7 -0.5(8)
C5 C6 C7 C8 0.4(8)
C6 C7 C8 C3 -0.7(7)
C6 C7 C8 N1 179.9(4)
C4 C3 C8 C7 1.2(6)
C2 C3 C8 C7 177.7(4)
C4 C3 C8 N1 -179.3(4)
C2 C3 C8 N1 -2.8(5)
N1 C1 C9 C10 -84.6(4)
C2 C1 C9 C10 163.3(3)
N1 C1 C9 C16 146.9(3)
C2 C1 C9 C16 34.9(4)
C16 C9 C10 C11 -132.7(4)
C1 C9 C10 C11 105.8(5)
C16 C9 C10 C15 49.0(6)
C1 C9 C10 C15 -72.5(5)
C15 C10 C11 C12 -0.2(7)
C9 C10 C11 C12 -178.6(4)
C10 C11 C12 C13 -1.3(8)
C11 C12 C13 C14 1.2(8)
C11 C12 C13 Br1 -178.0(4)
C12 C13 C14 C15 0.4(9)
Br1 C13 C14 C15 179.5(4)
C13 C14 C15 C10 -1.9(8)
C11 C10 C15 C14 1.8(7)
C9 C10 C15 C14 -179.8(5)
C10 C9 C16 C17 -155.3(4)
C1 C9 C16 C17 -28.6(4)
C9 C16 C17 O1 -168.8(4)
C9 C16 C17 C2 11.8(4)
O2 C2 C17 O1 -44.3(5)
C3 C2 C17 O1 81.7(5)
C1 C2 C17 O1 -169.5(4)
O2 C2 C17 C16 135.2(4)
C3 C2 C17 C16 -98.8(4)
C1 C2 C17 C16 10.0(4)
O3 C18 N1 C8 5.8(6)
C19 C18 N1 C8 -173.4(4)
O3 C18 N1 C1 176.1(4)
C19 C18 N1 C1 -3.1(6)
C7 C8 N1 C18 -24.1(7)
C3 C8 N1 C18 156.5(4)
C7 C8 N1 C1 164.0(4)
C3 C8 N1 C1 -15.4(4)
C2 C1 N1 C18 -144.8(4)
C9 C1 N1 C18 103.2(5)
C2 C1 N1 C8 26.9(4)
C9 C1 N1 C8 -85.1(4)
